data_4124617
loop_
_publ_author_name
'Sharma, Krishna'
'Wolstenhulme, Jamie R.'
'Painter, Phillip P.'
'Yeo, David'
'Grande-Carmona, Francisca'
'Johnston, Craig P.'
'Tantillo, Dean J.'
'Smith, Martin D.'

_publ_section_title
;
 Cation-Controlled Enantioselective and Diastereoselective Synthesis of
 Indolines: An Autoinductive Phase-Transfer Initiated 5-endo-trig Process.
;
_journal_issue 41
_journal_name_full 'Journal of the American Chemical Society'
_journal_page_first 13414
_journal_page_last 13424
_journal_paper_doi 10.1021/jacs.5b08834
_journal_volume 137
_journal_year 2015
_chemical_compound_source synthesis
_chemical_formula_moiety 'C21 H16 N2'
_chemical_formula_sum 'C21 H16 N2'
_chemical_formula_weight 296.37
_chemical_melting_point 'please see SI'
_space_group_IT_number 2
_symmetry_cell_setting triclinic
_symmetry_space_group_name_Hall '-P 1'
_symmetry_space_group_name_H-M 'P -1'
_atom_sites_solution_hydrogens difmap
_atom_sites_solution_primary other
_audit_creation_date 2014-02-05
_audit_creation_method CRYSTALS_ver_14.43
_cell_angle_alpha 94.7320(11)
_cell_angle_beta 106.0241(11)
_cell_angle_gamma 91.1402(10)
_cell_formula_units_Z 2
_cell_length_a 7.9846(2)
_cell_length_b 9.7916(2)
_cell_length_c 10.3173(2)
_cell_measurement_reflns_used 3500
_cell_measurement_temperature 150
_cell_measurement_theta_max 1
_cell_measurement_theta_min 1
_cell_volume 771.88(3)
_computing_cell_refinement 'DENZO/SCALEPACK (Otwinowski & Minor, 1997)'
_computing_data_collection 'COLLECT (Nonius, 2001).'
_computing_data_reduction 'DENZO/SCALEPACK (Otwinowski & Minor, 1997)'
_computing_molecular_graphics 'CAMERON (Watkin et al., 1996)'
_computing_publication_material 'CRYSTALS (Betteridge et al., 2003)'
_computing_structure_refinement 'CRYSTALS (Betteridge et al., 2003)'
_computing_structure_solution 'Superflip (Palatinus & Chapuis, 2007)'
_diffrn_ambient_temperature 150
_diffrn_measured_fraction_theta_full 0.991
_diffrn_measured_fraction_theta_max 0.990
_diffrn_measurement_device Area
_diffrn_measurement_device_type 'Nonius KappaCCD'
_diffrn_measurement_method \w
_diffrn_radiation_monochromator graphite
_diffrn_radiation_type 'Mo K\a'
_diffrn_radiation_wavelength 0.71073
_diffrn_reflns_av_R_equivalents 0.017
_diffrn_reflns_limit_h_max 10
_diffrn_reflns_limit_h_min -10
_diffrn_reflns_limit_k_max 12
_diffrn_reflns_limit_k_min -12
_diffrn_reflns_limit_l_max 13
_diffrn_reflns_limit_l_min -13
_diffrn_reflns_number 23570
_diffrn_reflns_theta_full 26.946
_diffrn_reflns_theta_max 27.496
_diffrn_reflns_theta_min 5.319
_diffrn_standards_number 0
_exptl_absorpt_coefficient_mu 0.075
_exptl_absorpt_correction_T_max 0.98
_exptl_absorpt_correction_T_min 0.96
_exptl_absorpt_correction_type multi-scan
_exptl_absorpt_process_details 'DENZO/SCALEPACK (Otwinowski & Minor, 1997)'
_exptl_crystal_colour clear_pale_colourless
_exptl_crystal_density_diffrn 1.275
_exptl_crystal_density_meas ?
_exptl_crystal_density_method 'not measured'
_exptl_crystal_description block
_exptl_crystal_F_000 312
_exptl_crystal_size_max 0.560
_exptl_crystal_size_mid 0.520
_exptl_crystal_size_min 0.240
_refine_diff_density_max 0.24
_refine_diff_density_min -0.19
_refine_ls_extinction_method None
_refine_ls_goodness_of_fit_ref 0.9157
_refine_ls_hydrogen_treatment constr
_refine_ls_matrix_type full
_refine_ls_number_parameters 208
_refine_ls_number_reflns 3522
_refine_ls_number_restraints 0
_refine_ls_R_factor_all 0.0483
_refine_ls_R_factor_gt 0.0416
_refine_ls_shift/su_max 0.0002181
_refine_ls_shift/su_mean 0.0000193
_refine_ls_structure_factor_coef Fsqd
_refine_ls_weighting_details
;
 Method, part 1, Chebychev polynomial, (Watkin, 1994, Prince, 1982) 
 [weight] = 1.0/[A~0~*T~0~(x)+A~1~*T~1~(x) ... +A~n-1~]*T~n-1~(x)] 
 where A~i~ are the Chebychev coefficients listed below and x= Fcalc/Fmax 
 Method = Robust Weighting (Prince, 1982) 
 W = [weight] * [1-(deltaF/6*sigmaF)^2^]^2^ 
 A~i~ are: 
 67.6 112. 66.9 28.3 6.81 
;
_refine_ls_weighting_scheme calc
_refine_ls_wR_factor_all 0.1083
_refine_ls_wR_factor_gt 0.1003
_refine_ls_wR_factor_ref 0.1083
_reflns_limit_h_max 9
_reflns_limit_h_min -10
_reflns_limit_k_max 12
_reflns_limit_k_min -12
_reflns_limit_l_max 13
_reflns_limit_l_min 0
_reflns_number_gt 3076
_reflns_number_total 3522
_reflns_threshold_expression I>2.0\s(I)
_oxford_diffrn_Wilson_B_factor 2.40
_oxford_diffrn_Wilson_scale 0.30
_oxford_refine_ls_r_factor_ref 0.0483
_oxford_refine_ls_scale 1.895(15)
_oxford_reflns_number_all 3522
_oxford_reflns_threshold_expression_ref I>-3.0\s(I)
_oxford_structure_analysis_title 034RWD11
_cod_data_source_file ja5b08834_si_003.cif
_cod_data_source_block 23
_cod_depositor_comments
;
The following automatic conversions were performed:
'__audit_creation_date' tag replaced with '_audit_creation_date' tag.

Automatic conversion script
Id: cif_correct_tags 3376 2015-05-07 07:48:27Z andrius 

The following automatic conversions were performed:

'_atom_sites_solution_primary' value 'Other' changed to 'other'
according to
/usr/data/users/saulius/crontab/automatic-downloads/rss-feeds/ACS/lib/dictionaries/cif_core.dic
dictionary named 'cif_core.dic' version 2.4.2 from 2011-04-26.

'_exptl_crystal_density_meas' value 'not measured' was changed to '?'
- the value is perceived as not measured.

Automatic conversion script
Id: cif_fix_values 3271 2015-04-21 07:52:19Z andrius 

 Adding full bibliography for 4124616--4124619.cif.
;
_cod_original_sg_symbol_H-M 'P -1 '
_cod_database_code 4124617

loop_
_symmetry_equiv_pos_as_xyz
x,y,z
-x,-y,-z

loop_
_atom_site_label
_atom_site_type_symbol
_atom_site_fract_x
_atom_site_fract_y
_atom_site_fract_z
_atom_site_U_iso_or_equiv
_atom_site_occupancy
_atom_site_adp_type
_atom_site_refinement_flags_posn
N1 N 0.29093(14) 0.60026(10) 0.42879(11) 0.0353 1.0000 Uani .
C2 C 0.25489(14) 0.48630(11) 0.42970(11) 0.0274 1.0000 Uani .
C3 C 0.20312(13) 0.34129(11) 0.43047(11) 0.0248 1.0000 Uani .
C4 C 0.21859(14) 0.30404(11) 0.57402(11) 0.0256 1.0000 Uani .
C5 C 0.35489(14) 0.32798(12) 0.69082(11) 0.0297 1.0000 Uani .
C6 C 0.33658(16) 0.27880(12) 0.80972(12) 0.0328 1.0000 Uani .
C7 C 0.18472(16) 0.20651(12) 0.80872(12) 0.0330 1.0000 Uani .
C8 C 0.04856(15) 0.17991(12) 0.69071(12) 0.0320 1.0000 Uani .
C9 C 0.06713(14) 0.22965(11) 0.57274(11) 0.0272 1.0000 Uani .
N10 N -0.04774(12) 0.21220(10) 0.44205(10) 0.0293 1.0000 Uani .
C11 C -0.00329(13) 0.32334(11) 0.36862(11) 0.0257 1.0000 Uani .
C12 C -0.06839(13) 0.29927(11) 0.21700(11) 0.0265 1.0000 Uani .
C13 C -0.11285(16) 0.41203(13) 0.14282(13) 0.0340 1.0000 Uani .
C14 C -0.17506(18) 0.39446(15) 0.00231(14) 0.0419 1.0000 Uani .
C15 C -0.19417(17) 0.26414(16) -0.06438(13) 0.0412 1.0000 Uani .
C16 C -0.15045(16) 0.15155(14) 0.00875(13) 0.0397 1.0000 Uani .
C17 C -0.08730(15) 0.16858(12) 0.14899(12) 0.0327 1.0000 Uani .
C18 C 0.30626(13) 0.24801(11) 0.35668(11) 0.0258 1.0000 Uani .
C19 C 0.37946(15) 0.29719(12) 0.26057(11) 0.0309 1.0000 Uani .
C20 C 0.47510(16) 0.21241(14) 0.19564(13) 0.0368 1.0000 Uani .
C21 C 0.49629(16) 0.07711(14) 0.22487(13) 0.0382 1.0000 Uani .
C22 C 0.42163(16) 0.02691(13) 0.31861(13) 0.0367 1.0000 Uani .
C23 C 0.32770(15) 0.11200(12) 0.38494(12) 0.0309 1.0000 Uani .
H101 H -0.1616 0.2040 0.4377 0.0375 1.0000 Uiso R
H51 H 0.4618 0.3794 0.6901 0.0358 1.0000 Uiso R
H61 H 0.4316 0.2963 0.8943 0.0389 1.0000 Uiso R
H71 H 0.1730 0.1733 0.8928 0.0398 1.0000 Uiso R
H81 H -0.0581 0.1288 0.6899 0.0379 1.0000 Uiso R
H111 H -0.0502 0.4122 0.3987 0.0300 1.0000 Uiso R
H131 H -0.1026 0.5034 0.1899 0.0415 1.0000 Uiso R
H141 H -0.2029 0.4752 -0.0478 0.0510 1.0000 Uiso R
H151 H -0.2380 0.2519 -0.1630 0.0500 1.0000 Uiso R
H161 H -0.1638 0.0605 -0.0374 0.0475 1.0000 Uiso R
H171 H -0.0592 0.0882 0.2004 0.0398 1.0000 Uiso R
H191 H 0.3657 0.3938 0.2403 0.0375 1.0000 Uiso R
H201 H 0.5276 0.2496 0.1299 0.0452 1.0000 Uiso R
H211 H 0.5630 0.0185 0.1805 0.0466 1.0000 Uiso R
H221 H 0.4346 -0.0688 0.3377 0.0451 1.0000 Uiso R
H231 H 0.2776 0.0757 0.4519 0.0370 1.0000 Uiso R

loop_
_atom_site_aniso_label
_atom_site_aniso_U_11
_atom_site_aniso_U_22
_atom_site_aniso_U_33
_atom_site_aniso_U_23
_atom_site_aniso_U_13
_atom_site_aniso_U_12
N1 0.0351(5) 0.0295(5) 0.0436(6) 0.0025(4) 0.0154(4) -0.0001(4)
C2 0.0256(5) 0.0301(6) 0.0278(5) 0.0020(4) 0.0097(4) 0.0013(4)
C3 0.0234(5) 0.0251(5) 0.0261(5) 0.0024(4) 0.0073(4) 0.0005(4)
C4 0.0270(5) 0.0250(5) 0.0261(5) 0.0029(4) 0.0096(4) 0.0025(4)
C5 0.0266(5) 0.0325(6) 0.0301(6) 0.0010(4) 0.0084(4) 0.0005(4)
C6 0.0321(6) 0.0368(6) 0.0289(6) 0.0043(4) 0.0071(4) 0.0054(5)
C7 0.0383(6) 0.0332(6) 0.0307(6) 0.0087(4) 0.0133(5) 0.0064(5)
C8 0.0322(6) 0.0312(6) 0.0353(6) 0.0066(4) 0.0128(5) 0.0000(4)
C9 0.0275(5) 0.0248(5) 0.0297(5) 0.0018(4) 0.0091(4) 0.0010(4)
N10 0.0257(4) 0.0316(5) 0.0305(5) 0.0048(4) 0.0072(4) -0.0040(4)
C11 0.0236(5) 0.0248(5) 0.0287(5) 0.0018(4) 0.0077(4) 0.0005(4)
C12 0.0208(5) 0.0296(5) 0.0293(5) 0.0029(4) 0.0067(4) 0.0021(4)
C13 0.0323(6) 0.0320(6) 0.0361(6) 0.0055(5) 0.0058(5) 0.0023(4)
C14 0.0385(6) 0.0484(8) 0.0376(7) 0.0151(6) 0.0055(5) 0.0030(5)
C15 0.0300(6) 0.0628(9) 0.0290(6) 0.0030(6) 0.0057(5) 0.0046(5)
C16 0.0318(6) 0.0460(7) 0.0356(6) -0.0088(5) 0.0034(5) 0.0056(5)
C17 0.0293(5) 0.0314(6) 0.0342(6) 0.0006(4) 0.0040(4) 0.0045(4)
C18 0.0220(5) 0.0294(5) 0.0242(5) 0.0007(4) 0.0042(4) 0.0008(4)
C19 0.0291(5) 0.0355(6) 0.0290(5) 0.0042(4) 0.0091(4) 0.0031(4)
C20 0.0316(6) 0.0482(7) 0.0321(6) 0.0011(5) 0.0124(5) 0.0037(5)
C21 0.0323(6) 0.0456(7) 0.0351(6) -0.0055(5) 0.0087(5) 0.0095(5)
C22 0.0376(6) 0.0325(6) 0.0362(6) -0.0018(5) 0.0050(5) 0.0081(5)
C23 0.0321(6) 0.0292(5) 0.0303(5) 0.0019(4) 0.0071(4) 0.0020(4)

loop_
_atom_type_symbol
_atom_type_scat_dispersion_real
_atom_type_scat_dispersion_imag
_atom_type_scat_Cromer_Mann_a1
_atom_type_scat_Cromer_Mann_b1
_atom_type_scat_Cromer_Mann_a2
_atom_type_scat_Cromer_Mann_b2
_atom_type_scat_Cromer_Mann_a3
_atom_type_scat_Cromer_Mann_b3
_atom_type_scat_Cromer_Mann_a4
_atom_type_scat_Cromer_Mann_b4
_atom_type_scat_Cromer_Mann_c
_atom_type_scat_source
C 0.0033 0.0016 2.3100 20.8439 1.0200 10.2075 1.5886 0.5687 0.8650 51.6512 0.2156 'International Tables Vol C 4.2.6.8 and 6.1.1.4'
H 0.0000 0.0000 0.4930 10.5109 0.3229 26.1257 0.1402 3.1424 0.0408 57.7998 0.0030 'International Tables Vol C 4.2.6.8 and 6.1.1.4'
N 0.0061 0.0033 12.2126 0.0057 3.1322 9.8933 2.0125 28.9975 1.1663 0.5826 -11.5290 'International Tables Vol C 4.2.6.8 and 6.1.1.4'

loop_
_geom_angle_atom_site_label_1
_geom_angle_atom_site_label_2
_geom_angle_atom_site_label_3
_geom_angle
_geom_angle_publ_flag
N1 C2 C3 178.24(11) yes
C2 C3 C4 111.43(9) yes
C2 C3 C11 108.22(8) yes
C4 C3 C11 99.41(8) yes
C2 C3 C18 110.44(9) yes
C4 C3 C18 112.77(8) yes
C11 C3 C18 114.08(8) yes
C3 C4 C5 130.21(10) yes
C3 C4 C9 108.41(9) yes
C5 C4 C9 121.31(10) yes
C4 C5 C6 118.51(10) yes
C4 C5 H51 120.6 no
C6 C5 H51 120.9 no
C5 C6 C7 120.10(11) yes
C5 C6 H61 119.6 no
C7 C6 H61 120.3 no
C6 C7 C8 121.55(11) yes
C6 C7 H71 119.3 no
C8 C7 H71 119.1 no
C7 C8 C9 118.11(11) yes
C7 C8 H81 121.6 no
C9 C8 H81 120.3 no
C4 C9 C8 120.40(10) yes
C4 C9 N10 110.97(9) yes
C8 C9 N10 128.59(10) yes
C9 N10 C11 106.44(8) yes
C9 N10 H101 115.6 no
C11 N10 H101 114.3 no
C3 C11 N10 102.13(8) yes
C3 C11 C12 115.94(9) yes
N10 C11 C12 114.87(9) yes
C3 C11 H111 105.0 no
N10 C11 H111 109.6 no
C12 C11 H111 108.7 no
C11 C12 C13 118.44(10) yes
C11 C12 C17 122.34(10) yes
C13 C12 C17 119.21(11) yes
C12 C13 C14 120.41(12) yes
C12 C13 H131 119.6 no
C14 C13 H131 120.0 no
C13 C14 C15 119.98(12) yes
C13 C14 H141 119.0 no
C15 C14 H141 121.0 no
C14 C15 C16 119.92(12) yes
C14 C15 H151 119.9 no
C16 C15 H151 120.1 no
C15 C16 C17 120.33(12) yes
C15 C16 H161 120.1 no
C17 C16 H161 119.5 no
C12 C17 C16 120.14(11) yes
C12 C17 H171 119.9 no
C16 C17 H171 119.9 no
C3 C18 C19 121.04(10) yes
C3 C18 C23 120.06(10) yes
C19 C18 C23 118.90(10) yes
C18 C19 C20 120.64(11) yes
C18 C19 H191 119.5 no
C20 C19 H191 119.8 no
C19 C20 C21 120.01(12) yes
C19 C20 H201 119.3 no
C21 C20 H201 120.7 no
C20 C21 C22 119.68(11) yes
C20 C21 H211 120.1 no
C22 C21 H211 120.2 no
C21 C22 C23 120.42(12) yes
C21 C22 H221 119.6 no
C23 C22 H221 120.0 no
C22 C23 C18 120.33(11) yes
C22 C23 H231 119.5 no
C18 C23 H231 120.1 no

loop_
_geom_bond_atom_site_label_1
_geom_bond_atom_site_label_2
_geom_bond_distance
_geom_bond_publ_flag
N1 C2 1.1483(15) yes
C2 C3 1.4722(15) yes
C3 C4 1.5270(14) yes
C3 C11 1.5949(14) yes
C3 C18 1.5340(14) yes
C4 C5 1.3823(15) yes
C4 C9 1.3956(15) yes
C5 C6 1.3971(16) yes
C5 H51 0.984 no
C6 C7 1.3890(17) yes
C6 H61 0.985 no
C7 C8 1.3921(17) yes
C7 H71 0.978 no
C8 C9 1.3911(16) yes
C8 H81 0.977 no
C9 N10 1.4005(14) yes
N10 C11 1.4674(13) yes
N10 H101 0.900 no
C11 C12 1.5027(15) yes
C11 H111 1.013 no
C12 C13 1.3914(16) yes
C12 C17 1.3922(16) yes
C13 C14 1.3914(18) yes
C13 H131 0.973 no
C14 C15 1.384(2) yes
C14 H141 0.976 no
C15 C16 1.383(2) yes
C15 H151 0.976 no
C16 C17 1.3892(17) yes
C16 H161 0.965 no
C17 H171 0.980 no
C18 C19 1.3944(15) yes
C18 C23 1.3905(15) yes
C19 C20 1.3918(17) yes
C19 H191 0.987 no
C20 C21 1.3862(19) yes
C20 H201 0.980 no
C21 C22 1.3846(19) yes
C21 H211 0.962 no
C22 C23 1.3926(17) yes
C22 H221 0.975 no
C23 H231 0.975 no
